data_4134321
loop_
_publ_author_name
'Li, Xing'
'Qiao, Jingsi'
'Chee, See Wee'
'Xu, Hai-Sen'
'Zhao, Xiaoxu'
'Choi, Hwa Seob'
'Yu, Wei'
'Quek, Su Ying'
'Mirsaidov, Utkur'
'Loh, Kian Ping'

_publ_section_title
;
 Rapid, Scalable Construction of Highly Crystalline Acylhydrazone
 Two-Dimensional Covalent Organic Frameworks via Dipole-Induced
 Antiparallel Stacking.
;
_journal_name_full 'Journal of the American Chemical Society'
_journal_paper_doi 10.1021/jacs.0c00553
_journal_year 2020
_chemical_formula_sum 'C31 H37 N5 O5'
_chemical_formula_weight 559.65
_space_group_crystal_system orthorhombic
_space_group_IT_number 33
_space_group_name_Hall 'P 2c -2n'
_space_group_name_H-M_alt 'P n a 21'
_atom_sites_solution_hydrogens mixed
_audit_creation_method SHELXL-2014/7
_cell_angle_alpha 90
_cell_angle_beta 90
_cell_angle_gamma 90
_cell_formula_units_Z 4
_cell_length_a 7.5394(2)
_cell_length_b 14.4953(5)
_cell_length_c 26.6114(8)
_cell_measurement_reflns_used 8961
_cell_measurement_temperature 100(2)
_cell_measurement_theta_max 74.72
_cell_measurement_theta_min 3.32
_cell_volume 2908.25(15)
_computing_cell_refinement 'APEX3 v2016.1-0 (Bruker AXS)'
_computing_data_collection 'APEX3 (Bruker AXS)'
_computing_data_reduction 'SAINT V8.32B (Bruker AXS Inc., 2014)'
_computing_molecular_graphics 'Bruker SHELXTL'
_computing_publication_material 'Bruker SHELXTL'
_computing_structure_refinement 'SHELXL--2014 (Sheldrick 2014)'
_computing_structure_solution 'SHELXT--(Sheldrick 2015)'
_diffrn_ambient_temperature 100(2)
_diffrn_measured_fraction_theta_full 0.998
_diffrn_measured_fraction_theta_max 0.997
_diffrn_measurement_device_type 'Bruker D8 Venture'
_diffrn_measurement_method '\f and \w scans'
_diffrn_radiation_type CuK\a
_diffrn_radiation_wavelength 1.54178
_diffrn_reflns_av_R_equivalents 0.0666
_diffrn_reflns_av_unetI/netI 0.0636
_diffrn_reflns_Laue_measured_fraction_full 0.998
_diffrn_reflns_Laue_measured_fraction_max 0.997
_diffrn_reflns_limit_h_max 8
_diffrn_reflns_limit_h_min -9
_diffrn_reflns_limit_k_max 17
_diffrn_reflns_limit_k_min -18
_diffrn_reflns_limit_l_max 33
_diffrn_reflns_limit_l_min -32
_diffrn_reflns_number 21912
_diffrn_reflns_point_group_measured_fraction_full 0.998
_diffrn_reflns_point_group_measured_fraction_max 0.997
_diffrn_reflns_theta_full 67.679
_diffrn_reflns_theta_max 74.711
_diffrn_reflns_theta_min 3.321
_exptl_absorpt_coefficient_mu 0.715
_exptl_absorpt_correction_T_max 0.7538
_exptl_absorpt_correction_T_min 0.4811
_exptl_absorpt_correction_type multi-scan
_exptl_absorpt_process_details 'Sadabs, (Sheldrick 2012)'
_exptl_crystal_colour Colourless
_exptl_crystal_density_diffrn 1.278
_exptl_crystal_density_meas ?
_exptl_crystal_density_method 'Not Measured'
_exptl_crystal_description Needle
_exptl_crystal_F_000 1192
_exptl_crystal_size_max 0.452
_exptl_crystal_size_mid 0.101
_exptl_crystal_size_min 0.082
_refine_diff_density_max 0.195
_refine_diff_density_min -0.321
_refine_diff_density_rms 0.058
_refine_ls_abs_structure_details
; 
 Refined as an inversion twin. 
;
_refine_ls_abs_structure_Flack 0.3(3)
_refine_ls_extinction_method none
_refine_ls_goodness_of_fit_ref 1.028
_refine_ls_hydrogen_treatment mixed
_refine_ls_matrix_type full
_refine_ls_number_parameters 381
_refine_ls_number_reflns 5653
_refine_ls_number_restraints 1
_refine_ls_restrained_S_all 1.028
_refine_ls_R_factor_all 0.0598
_refine_ls_R_factor_gt 0.0473
_refine_ls_shift/su_max 0.000
_refine_ls_shift/su_mean 0.000
_refine_ls_structure_factor_coef Fsqd
_refine_ls_weighting_details 'w=1/[\s^2^(Fo^2^)+(0.0688P)^2^+0.2498P] where P=(Fo^2^+2Fc^2^)/3'
_refine_ls_weighting_scheme calc
_refine_ls_wR_factor_gt 0.1142
_refine_ls_wR_factor_ref 0.1224
_reflns_Friedel_coverage 0.956
_reflns_Friedel_fraction_full 0.998
_reflns_Friedel_fraction_max 0.997
_reflns_number_gt 4768
_reflns_number_total 5653
_reflns_threshold_expression 'I > 2\s(I)'
_cod_data_source_file ja0c00553_si_003.cif
_cod_data_source_block H553
_cod_depositor_comments
;
The following automatic conversions were performed:

data item '_exptl_absorpt_correction_type' value 'Multi-scan' was
changed to 'multi-scan' in accordance with the
/home/data/users/saulius/crontab/automatic-downloads/rss-feeds/ACS/lib/dictionaries/cif_core.dic
dictionary named 'cif_core.dic' version 2.4.2 last updated on
2011-04-26.

data item '_exptl_crystal_density_meas' value 'Not Measured' was
changed to '?' -- the value is perceived as not measured.

Automatic conversion script
Id: cif_fix_values 7556 2019-12-06 15:28:31Z antanas 
;
_cod_database_code 4134321
_shelx_shelxl_version_number 2014/7
_shelx_space_group_comment
; 
The symmetry employed for this shelxl refinement is uniquely defined 
by the following loop, which should always be used as a source of 
symmetry information in preference to the above space-group names. 
They are only intended as comments. 
;
_shelx_estimated_absorpt_t_min 0.738
_shelx_estimated_absorpt_t_max 0.944
_computing_bruker_data_scaling 'SADABS V2012/1 (Bruker AXS Inc.)'

loop_
_space_group_symop_operation_xyz
'x, y, z'
'-x, -y, z+1/2'
'x+1/2, -y+1/2, z'
'-x+1/2, y+1/2, z+1/2'

loop_
_atom_site_label
_atom_site_type_symbol
_atom_site_fract_x
_atom_site_fract_y
_atom_site_fract_z
_atom_site_U_iso_or_equiv
_atom_site_adp_type
_atom_site_occupancy
_atom_site_site_symmetry_order
_atom_site_calc_flag
_atom_site_refinement_flags_posn
_atom_site_refinement_flags_adp
_atom_site_refinement_flags_occupancy
_atom_site_disorder_assembly
_atom_site_disorder_group
O1 O 0.6620(4) 0.43222(15) 0.58074(10) 0.0181(6) Uani 1 1 d . . . . .
O2 O 0.3380(4) 0.06135(16) 0.41888(10) 0.0193(6) Uani 1 1 d . . . . .
O3 O 0.6488(4) 0.14512(14) 0.57689(9) 0.0148(5) Uani 1 1 d . . . . .
O4 O 0.3590(4) 0.34847(15) 0.42092(9) 0.0153(5) Uani 1 1 d . . . . .
N1 N 0.8119(4) 0.34641(19) 0.66051(11) 0.0146(6) Uani 1 1 d . . . . .
N2 N 0.7314(4) 0.2995(2) 0.62163(13) 0.0140(7) Uani 1 1 d . . . . .
H2N H 0.717(5) 0.242(3) 0.6183(15) 0.017 Uiso 1 1 d . U . . .
N3 N 0.2742(4) 0.1937(2) 0.37641(12) 0.0150(7) Uani 1 1 d . . . . .
H3N H 0.263(5) 0.257(3) 0.3735(14) 0.018 Uiso 1 1 d . U . . .
N4 N 0.1915(4) 0.1473(2) 0.33792(11) 0.0153(6) Uani 1 1 d . . . . .
C1 C 0.9699(5) 0.3363(2) 0.73809(12) 0.0135(8) Uani 1 1 d . . . . .
C2 C 0.9845(5) 0.4329(2) 0.74349(15) 0.0155(8) Uani 1 1 d . . . . .
H2 H 0.9368 0.4724 0.7184 0.019 Uiso 1 1 calc R U . . .
C3 C 1.0679(5) 0.4702(2) 0.78513(15) 0.0171(8) Uani 1 1 d . . . . .
H3 H 1.0764 0.5353 0.7886 0.021 Uiso 1 1 calc R U . . .
C4 C 1.1395(6) 0.4127(3) 0.82203(14) 0.0190(8) Uani 1 1 d . . . . .
H4 H 1.1966 0.4386 0.8506 0.023 Uiso 1 1 calc R U . . .
C5 C 1.1270(6) 0.3180(3) 0.81684(14) 0.0196(8) Uani 1 1 d . . . . .
H5 H 1.1762 0.2789 0.8419 0.023 Uiso 1 1 calc R U . . .
C6 C 1.0430(5) 0.2797(3) 0.77534(15) 0.0183(8) Uani 1 1 d . . . . .
H6 H 1.0351 0.2146 0.7722 0.022 Uiso 1 1 calc R U . . .
C7 C 0.8814(5) 0.2956(2) 0.69500(14) 0.0141(8) Uani 1 1 d . . . . .
H7 H 0.8746 0.2304 0.6922 0.017 Uiso 1 1 calc R U . . .
C8 C 0.6610(5) 0.3476(2) 0.58260(13) 0.0133(7) Uani 1 1 d . . . . .
C9 C 0.5806(5) 0.2911(2) 0.54099(14) 0.0122(7) Uani 1 1 d . . . . .
C10 C 0.5092(5) 0.3417(2) 0.50124(14) 0.0127(7) Uani 1 1 d . . . . .
H10 H 0.5144 0.4072 0.5025 0.015 Uiso 1 1 calc R U . . .
C11 C 0.4312(5) 0.3000(2) 0.46009(14) 0.0122(7) Uani 1 1 d . . . . .
C12 C 0.4242(5) 0.2028(2) 0.45770(14) 0.0114(7) Uani 1 1 d . . . . .
C13 C 0.4963(5) 0.1517(2) 0.49706(14) 0.0121(7) Uani 1 1 d . . . . .
H13 H 0.4920 0.0862 0.4956 0.015 Uiso 1 1 calc R U . . .
C14 C 0.5743(5) 0.1943(2) 0.53838(14) 0.0120(7) Uani 1 1 d . . . . .
C15 C 0.3424(5) 0.1457(2) 0.41622(12) 0.0133(7) Uani 1 1 d . . . . .
C16 C 0.1232(5) 0.1984(2) 0.30402(15) 0.0156(8) Uani 1 1 d . . . . .
H16 H 0.1312 0.2636 0.3068 0.019 Uiso 1 1 calc R U . . .
C17 C 0.0320(5) 0.1571(2) 0.26062(13) 0.0145(8) Uani 1 1 d . . . . .
C18 C 0.0192(5) 0.0611(2) 0.25525(14) 0.0146(8) Uani 1 1 d . . . . .
H18 H 0.0698 0.0217 0.2799 0.017 Uiso 1 1 calc R U . . .
C19 C -0.0667(5) 0.0236(2) 0.21416(14) 0.0166(8) Uani 1 1 d . . . . .
H19 H -0.0742 -0.0415 0.2107 0.020 Uiso 1 1 calc R U . . .
C20 C -0.1422(6) 0.0804(2) 0.17784(14) 0.0177(8) Uani 1 1 d . . . . .
H20 H -0.2013 0.0542 0.1497 0.021 Uiso 1 1 calc R U . . .
C21 C -0.1305(6) 0.1754(3) 0.18293(15) 0.0197(8) Uani 1 1 d . . . . .
H21 H -0.1821 0.2145 0.1583 0.024 Uiso 1 1 calc R U . . .
C22 C -0.0432(5) 0.2137(2) 0.22413(15) 0.0175(8) Uani 1 1 d . . . . .
H22 H -0.0350 0.2788 0.2273 0.021 Uiso 1 1 calc R U . . .
C23 C 0.6228(5) 0.0463(2) 0.57872(14) 0.0150(8) Uani 1 1 d . . . . .
H23A H 0.6723 0.0169 0.5482 0.018 Uiso 1 1 calc R U . . .
H23B H 0.4948 0.0315 0.5808 0.018 Uiso 1 1 calc R U . . .
C24 C 0.7184(5) 0.0121(2) 0.62519(15) 0.0148(7) Uani 1 1 d . . . . .
H24A H 0.6814 0.0492 0.6546 0.018 Uiso 1 1 calc R U . . .
H24B H 0.8479 0.0200 0.6207 0.018 Uiso 1 1 calc R U . . .
C25 C 0.6773(6) -0.0895(2) 0.63493(15) 0.0219(9) Uani 1 1 d . . . . .
H25A H 0.7113 -0.1261 0.6055 0.033 Uiso 1 1 calc R U . . .
H25B H 0.5500 -0.0970 0.6412 0.033 Uiso 1 1 calc R U . . .
H25C H 0.7442 -0.1107 0.6643 0.033 Uiso 1 1 calc R U . . .
C26 C 0.3751(5) 0.4483(2) 0.42001(14) 0.0149(8) Uani 1 1 d . . . . .
H26A H 0.5015 0.4668 0.4194 0.018 Uiso 1 1 calc R U . . .
H26B H 0.3185 0.4757 0.4501 0.018 Uiso 1 1 calc R U . . .
C27 C 0.2825(5) 0.4800(2) 0.37303(16) 0.0171(8) Uani 1 1 d . . . . .
H27A H 0.1537 0.4679 0.3761 0.021 Uiso 1 1 calc R U . . .
H27B H 0.3275 0.4445 0.3439 0.021 Uiso 1 1 calc R U . . .
C28 C 0.3126(5) 0.5828(2) 0.36390(16) 0.0205(9) Uani 1 1 d . . . . .
H28A H 0.4393 0.5942 0.3583 0.031 Uiso 1 1 calc R U . . .
H28B H 0.2726 0.6178 0.3933 0.031 Uiso 1 1 calc R U . . .
H28C H 0.2454 0.6023 0.3342 0.031 Uiso 1 1 calc R U . . .
O1S O 0.3537(4) 0.62133(19) 0.50687(12) 0.0389(7) Uani 1 1 d . . . . .
N1S N 0.6512(4) 0.6451(2) 0.50337(14) 0.0317(7) Uani 1 1 d . . . . .
C1S C 0.5024(5) 0.6149(2) 0.52468(15) 0.0314(8) Uani 1 1 d . . . . .
H1S H 0.5128 0.5857 0.5565 0.038 Uiso 1 1 calc R U . . .
C2S C 0.8239(6) 0.6333(4) 0.5269(2) 0.0557(14) Uani 1 1 d . . . . .
H2SA H 0.8957 0.5909 0.5067 0.084 Uiso 1 1 calc R U . . .
H2SB H 0.8085 0.6079 0.5607 0.084 Uiso 1 1 calc R U . . .
H2SC H 0.8837 0.6932 0.5290 0.084 Uiso 1 1 calc R U . . .
C3S C 0.6505(6) 0.6893(4) 0.45429(16) 0.0463(11) Uani 1 1 d . . . . .
H3SA H 0.7267 0.6545 0.4312 0.070 Uiso 1 1 calc R U . . .
H3SB H 0.6951 0.7525 0.4575 0.070 Uiso 1 1 calc R U . . .
H3SC H 0.5291 0.6906 0.4411 0.070 Uiso 1 1 calc R U . . .

loop_
_atom_site_aniso_label
_atom_site_aniso_U_11
_atom_site_aniso_U_22
_atom_site_aniso_U_33
_atom_site_aniso_U_23
_atom_site_aniso_U_13
_atom_site_aniso_U_12
O1 0.0218(14) 0.0190(11) 0.0135(14) -0.0024(10) -0.0030(13) 0.0010(11)
O2 0.0234(14) 0.0198(11) 0.0146(14) -0.0022(10) -0.0048(14) 0.0000(11)
O3 0.0185(13) 0.0157(10) 0.0102(12) 0.0002(9) -0.0021(12) -0.0018(10)
O4 0.0202(14) 0.0170(11) 0.0086(12) 0.0007(9) -0.0072(12) -0.0002(10)
N1 0.0136(15) 0.0236(14) 0.0065(16) -0.0028(11) 0.0019(13) -0.0014(12)
N2 0.0153(16) 0.0191(14) 0.0075(17) -0.0056(11) -0.0046(13) -0.0015(11)
N3 0.0183(16) 0.0197(14) 0.0071(17) -0.0008(11) -0.0029(14) -0.0019(11)
N4 0.0141(16) 0.0229(13) 0.0090(16) -0.0057(12) -0.0033(13) -0.0016(12)
C1 0.0120(19) 0.0225(16) 0.0061(19) 0.0002(13) 0.0042(14) -0.0006(13)
C2 0.0139(18) 0.0214(16) 0.011(2) -0.0011(13) -0.0005(17) 0.0005(13)
C3 0.0135(17) 0.0218(16) 0.016(2) -0.0015(14) 0.0037(16) -0.0011(14)
C4 0.0160(18) 0.0309(18) 0.0101(19) -0.0056(14) -0.0034(17) 0.0006(15)
C5 0.024(2) 0.0265(17) 0.0083(18) 0.0029(14) -0.0039(17) 0.0038(15)
C6 0.020(2) 0.0228(17) 0.0117(19) 0.0015(13) -0.0035(16) 0.0021(15)
C7 0.0146(19) 0.0204(16) 0.0074(19) 0.0002(12) 0.0003(15) -0.0006(13)
C8 0.0085(16) 0.0227(15) 0.0089(18) -0.0001(13) 0.0047(15) 0.0010(14)
C9 0.0092(16) 0.0202(15) 0.007(2) -0.0010(13) 0.0004(14) 0.0008(13)
C10 0.0104(15) 0.0184(15) 0.0093(17) 0.0012(13) 0.0023(16) -0.0001(12)
C11 0.0095(16) 0.0188(15) 0.008(2) 0.0013(12) 0.0007(14) 0.0001(13)
C12 0.0080(15) 0.0203(15) 0.0060(19) -0.0017(12) 0.0024(14) -0.0018(13)
C13 0.0107(15) 0.0168(14) 0.0088(17) -0.0006(12) 0.0014(16) 0.0008(12)
C14 0.0099(16) 0.0197(15) 0.0063(19) 0.0015(13) -0.0001(14) 0.0002(13)
C15 0.0106(17) 0.0226(15) 0.0066(18) -0.0039(13) -0.0002(15) -0.0007(14)
C16 0.0143(19) 0.0202(16) 0.012(2) -0.0037(13) -0.0017(16) -0.0004(13)
C17 0.0119(19) 0.0224(17) 0.0092(19) -0.0030(13) -0.0017(15) -0.0001(13)
C18 0.0113(18) 0.0227(17) 0.0097(19) 0.0013(13) 0.0019(16) 0.0001(13)
C19 0.0132(17) 0.0236(16) 0.013(2) -0.0050(14) -0.0022(16) -0.0023(13)
C20 0.0132(18) 0.0288(17) 0.011(2) -0.0052(14) 0.0005(17) -0.0022(15)
C21 0.018(2) 0.0280(17) 0.0129(19) 0.0002(15) -0.0034(17) 0.0030(15)
C22 0.018(2) 0.0198(15) 0.015(2) -0.0035(14) 0.0007(16) 0.0015(14)
C23 0.017(2) 0.0155(15) 0.0126(19) 0.0000(13) -0.0007(17) -0.0013(13)
C24 0.0139(16) 0.0223(16) 0.0082(19) 0.0000(14) -0.0005(16) -0.0013(13)
C25 0.024(2) 0.0228(16) 0.019(2) 0.0101(14) -0.0014(18) -0.0026(14)
C26 0.015(2) 0.0169(15) 0.0125(19) -0.0008(13) -0.0021(17) 0.0011(13)
C27 0.0180(17) 0.0200(15) 0.013(2) 0.0019(14) -0.0008(17) -0.0014(14)
C28 0.018(2) 0.0222(17) 0.021(2) 0.0038(14) -0.0074(17) -0.0006(13)
O1S 0.0430(15) 0.0402(14) 0.0336(16) -0.0015(12) 0.0029(13) -0.0052(12)
N1S 0.0388(17) 0.0288(15) 0.0275(16) 0.0038(13) 0.0045(15) 0.0009(12)
C1S 0.041(2) 0.0234(16) 0.0298(19) 0.0021(14) 0.0040(17) 0.0040(15)
C2S 0.044(3) 0.051(3) 0.073(4) 0.032(3) -0.004(3) 0.009(2)
C3S 0.048(3) 0.072(3) 0.019(2) 0.0038(19) 0.0040(19) -0.015(2)

loop_
_atom_type_symbol
_atom_type_description
_atom_type_scat_dispersion_real
_atom_type_scat_dispersion_imag
_atom_type_scat_source
C C 0.0181 0.0091 'International Tables Vol C Tables 4.2.6.8 and 6.1.1.4'
H H 0.0000 0.0000 'International Tables Vol C Tables 4.2.6.8 and 6.1.1.4'
N N 0.0311 0.0180 'International Tables Vol C Tables 4.2.6.8 and 6.1.1.4'
O O 0.0492 0.0322 'International Tables Vol C Tables 4.2.6.8 and 6.1.1.4'

loop_
_geom_angle_atom_site_label_1
_geom_angle_atom_site_label_2
_geom_angle_atom_site_label_3
_geom_angle
_geom_angle_site_symmetry_1
_geom_angle_site_symmetry_3
_geom_angle_publ_flag
C14 O3 C23 119.0(3) . . ?
C11 O4 C26 119.4(3) . . ?
C7 N1 N2 115.6(3) . . ?
C8 N2 N1 119.5(3) . . ?
C8 N2 H2N 112(3) . . ?
N1 N2 H2N 129(3) . . ?
C15 N3 N4 119.9(3) . . ?
C15 N3 H3N 127(2) . . ?
N4 N3 H3N 112(2) . . ?
C16 N4 N3 115.2(3) . . ?
C6 C1 C2 118.6(3) . . ?
C6 C1 C7 120.2(3) . . ?
C2 C1 C7 121.3(3) . . ?
C3 C2 C1 120.3(3) . . ?
C3 C2 H2 119.8 . . ?
C1 C2 H2 119.8 . . ?
C2 C3 C4 120.4(3) . . ?
C2 C3 H3 119.8 . . ?
C4 C3 H3 119.8 . . ?
C5 C4 C3 119.7(3) . . ?
C5 C4 H4 120.2 . . ?
C3 C4 H4 120.2 . . ?
C4 C5 C6 120.5(3) . . ?
C4 C5 H5 119.8 . . ?
C6 C5 H5 119.8 . . ?
C5 C6 C1 120.6(3) . . ?
C5 C6 H6 119.7 . . ?
C1 C6 H6 119.7 . . ?
N1 C7 C1 121.2(3) . . ?
N1 C7 H7 119.4 . . ?
C1 C7 H7 119.4 . . ?
O1 C8 N2 122.7(3) . . ?
O1 C8 C9 121.1(3) . . ?
N2 C8 C9 116.1(3) . . ?
C10 C9 C14 118.3(3) . . ?
C10 C9 C8 115.3(3) . . ?
C14 C9 C8 126.4(3) . . ?
C11 C10 C9 122.3(3) . . ?
C11 C10 H10 118.8 . . ?
C9 C10 H10 118.8 . . ?
O4 C11 C10 123.2(3) . . ?
O4 C11 C12 117.6(3) . . ?
C10 C11 C12 119.2(3) . . ?
C13 C12 C11 118.9(3) . . ?
C13 C12 C15 114.6(3) . . ?
C11 C12 C15 126.5(3) . . ?
C14 C13 C12 121.5(3) . . ?
C14 C13 H13 119.3 . . ?
C12 C13 H13 119.3 . . ?
O3 C14 C13 122.3(3) . . ?
O3 C14 C9 118.0(3) . . ?
C13 C14 C9 119.8(3) . . ?
O2 C15 N3 122.8(3) . . ?
O2 C15 C12 121.0(3) . . ?
N3 C15 C12 116.1(3) . . ?
N4 C16 C17 120.5(3) . . ?
N4 C16 H16 119.8 . . ?
C17 C16 H16 119.8 . . ?
C22 C17 C18 119.1(3) . . ?
C22 C17 C16 119.9(3) . . ?
C18 C17 C16 121.1(3) . . ?
C19 C18 C17 120.2(3) . . ?
C19 C18 H18 119.9 . . ?
C17 C18 H18 119.9 . . ?
C18 C19 C20 120.6(3) . . ?
C18 C19 H19 119.7 . . ?
C20 C19 H19 119.7 . . ?
C21 C20 C19 119.6(3) . . ?
C21 C20 H20 120.2 . . ?
C19 C20 H20 120.2 . . ?
C20 C21 C22 120.2(4) . . ?
C20 C21 H21 119.9 . . ?
C22 C21 H21 119.9 . . ?
C17 C22 C21 120.4(3) . . ?
C17 C22 H22 119.8 . . ?
C21 C22 H22 119.8 . . ?
O3 C23 C24 106.7(3) . . ?
O3 C23 H23A 110.4 . . ?
C24 C23 H23A 110.4 . . ?
O3 C23 H23B 110.4 . . ?
C24 C23 H23B 110.4 . . ?
H23A C23 H23B 108.6 . . ?
C23 C24 C25 111.0(3) . . ?
C23 C24 H24A 109.4 . . ?
C25 C24 H24A 109.4 . . ?
C23 C24 H24B 109.4 . . ?
C25 C24 H24B 109.4 . . ?
H24A C24 H24B 108.0 . . ?
C24 C25 H25A 109.5 . . ?
C24 C25 H25B 109.5 . . ?
H25A C25 H25B 109.5 . . ?
C24 C25 H25C 109.5 . . ?
H25A C25 H25C 109.5 . . ?
H25B C25 H25C 109.5 . . ?
O4 C26 C27 106.2(3) . . ?
O4 C26 H26A 110.5 . . ?
C27 C26 H26A 110.5 . . ?
O4 C26 H26B 110.5 . . ?
C27 C26 H26B 110.5 . . ?
H26A C26 H26B 108.7 . . ?
C26 C27 C28 111.2(3) . . ?
C26 C27 H27A 109.4 . . ?
C28 C27 H27A 109.4 . . ?
C26 C27 H27B 109.4 . . ?
C28 C27 H27B 109.4 . . ?
H27A C27 H27B 108.0 . . ?
C27 C28 H28A 109.5 . . ?
C27 C28 H28B 109.5 . . ?
H28A C28 H28B 109.5 . . ?
C27 C28 H28C 109.5 . . ?
H28A C28 H28C 109.5 . . ?
H28B C28 H28C 109.5 . . ?
C1S N1S C2S 122.2(4) . . ?
C1S N1S C3S 121.6(4) . . ?
C2S N1S C3S 116.2(4) . . ?
O1S C1S N1S 125.7(4) . . ?
O1S C1S H1S 117.2 . . ?
N1S C1S H1S 117.2 . . ?
N1S C2S H2SA 109.5 . . ?
N1S C2S H2SB 109.5 . . ?
H2SA C2S H2SB 109.5 . . ?
N1S C2S H2SC 109.5 . . ?
H2SA C2S H2SC 109.5 . . ?
H2SB C2S H2SC 109.5 . . ?
N1S C3S H3SA 109.5 . . ?
N1S C3S H3SB 109.5 . . ?
H3SA C3S H3SB 109.5 . . ?
N1S C3S H3SC 109.5 . . ?
H3SA C3S H3SC 109.5 . . ?
H3SB C3S H3SC 109.5 . . ?

loop_
_geom_bond_atom_site_label_1
_geom_bond_atom_site_label_2
_geom_bond_distance
_geom_bond_site_symmetry_2
_geom_bond_publ_flag
O1 C8 1.227(4) . ?
O2 C15 1.225(4) . ?
O3 C14 1.369(4) . ?
O3 C23 1.446(4) . ?
O4 C11 1.370(4) . ?
O4 C26 1.452(4) . ?
N1 C7 1.288(5) . ?
N1 N2 1.379(4) . ?
N2 C8 1.359(5) . ?
N2 H2N 0.85(4) . ?
N3 C15 1.368(5) . ?
N3 N4 1.375(4) . ?
N3 H3N 0.92(4) . ?
N4 C16 1.276(5) . ?
C1 C6 1.399(5) . ?
C1 C2 1.411(4) . ?
C1 C7 1.452(5) . ?
C2 C3 1.384(5) . ?
C2 H2 0.9500 . ?
C3 C4 1.396(5) . ?
C3 H3 0.9500 . ?
C4 C5 1.383(5) . ?
C4 H4 0.9500 . ?
C5 C6 1.389(5) . ?
C5 H5 0.9500 . ?
C6 H6 0.9500 . ?
C7 H7 0.9500 . ?
C8 C9 1.505(5) . ?
C9 C10 1.395(5) . ?
C9 C14 1.406(4) . ?
C10 C11 1.382(5) . ?
C10 H10 0.9500 . ?
C11 C12 1.411(4) . ?
C12 C13 1.394(5) . ?
C12 C15 1.512(5) . ?
C13 C14 1.392(5) . ?
C13 H13 0.9500 . ?
C16 C17 1.471(5) . ?
C16 H16 0.9500 . ?
C17 C22 1.392(5) . ?
C17 C18 1.403(4) . ?
C18 C19 1.382(5) . ?
C18 H18 0.9500 . ?
C19 C20 1.392(5) . ?
C19 H19 0.9500 . ?
C20 C21 1.387(5) . ?
C20 H20 0.9500 . ?
C21 C22 1.394(5) . ?
C21 H21 0.9500 . ?
C22 H22 0.9500 . ?
C23 C24 1.515(5) . ?
C23 H23A 0.9900 . ?
C23 H23B 0.9900 . ?
C24 C25 1.527(5) . ?
C24 H24A 0.9900 . ?
C24 H24B 0.9900 . ?
C25 H25A 0.9800 . ?
C25 H25B 0.9800 . ?
C25 H25C 0.9800 . ?
C26 C27 1.504(5) . ?
C26 H26A 0.9900 . ?
C26 H26B 0.9900 . ?
C27 C28 1.527(5) . ?
C27 H27A 0.9900 . ?
C27 H27B 0.9900 . ?
C28 H28A 0.9800 . ?
C28 H28B 0.9800 . ?
C28 H28C 0.9800 . ?
O1S C1S 1.221(5) . ?
N1S C1S 1.331(5) . ?
N1S C2S 1.454(6) . ?
N1S C3S 1.455(5) . ?
C1S H1S 0.9500 . ?
C2S H2SA 0.9800 . ?
C2S H2SB 0.9800 . ?
C2S H2SC 0.9800 . ?
C3S H3SA 0.9800 . ?
C3S H3SB 0.9800 . ?
C3S H3SC 0.9800 . ?

loop_
_geom_hbond_atom_site_label_D
_geom_hbond_atom_site_label_H
_geom_hbond_atom_site_label_A
_geom_hbond_distance_DH
_geom_hbond_distance_HA
_geom_hbond_distance_DA
_geom_hbond_angle_DHA
_geom_hbond_site_symmetry_A
N2 H2N O3 0.85(4) 1.86(4) 2.611(4) 148(4) .
N3 H3N O4 0.92(4) 1.97(4) 2.616(4) 125(3) .

loop_
_geom_torsion_atom_site_label_1
_geom_torsion_atom_site_label_2
_geom_torsion_atom_site_label_3
_geom_torsion_atom_site_label_4
_geom_torsion
_geom_torsion_site_symmetry_1
_geom_torsion_site_symmetry_2
_geom_torsion_site_symmetry_3
_geom_torsion_site_symmetry_4
_geom_torsion_publ_flag
C7 N1 N2 C8 -177.4(3) . . . . ?
C15 N3 N4 C16 176.0(3) . . . . ?
C6 C1 C2 C3 -0.7(6) . . . . ?
C7 C1 C2 C3 179.4(4) . . . . ?
C1 C2 C3 C4 0.5(6) . . . . ?
C2 C3 C4 C5 0.0(6) . . . . ?
C3 C4 C5 C6 -0.3(6) . . . . ?
C4 C5 C6 C1 0.1(6) . . . . ?
C2 C1 C6 C5 0.4(6) . . . . ?
C7 C1 C6 C5 -179.6(3) . . . . ?
N2 N1 C7 C1 -179.9(3) . . . . ?
C6 C1 C7 N1 179.4(4) . . . . ?
C2 C1 C7 N1 -0.6(6) . . . . ?
N1 N2 C8 O1 -1.6(5) . . . . ?
N1 N2 C8 C9 178.2(3) . . . . ?
O1 C8 C9 C10 0.0(5) . . . . ?
N2 C8 C9 C10 -179.9(3) . . . . ?
O1 C8 C9 C14 178.7(4) . . . . ?
N2 C8 C9 C14 -1.1(5) . . . . ?
C14 C9 C10 C11 0.9(5) . . . . ?
C8 C9 C10 C11 179.7(3) . . . . ?
C26 O4 C11 C10 4.7(5) . . . . ?
C26 O4 C11 C12 -175.4(3) . . . . ?
C9 C10 C11 O4 179.4(3) . . . . ?
C9 C10 C11 C12 -0.5(5) . . . . ?
O4 C11 C12 C13 -179.9(3) . . . . ?
C10 C11 C12 C13 0.1(5) . . . . ?
O4 C11 C12 C15 -0.8(5) . . . . ?
C10 C11 C12 C15 179.1(3) . . . . ?
C11 C12 C13 C14 0.0(5) . . . . ?
C15 C12 C13 C14 -179.1(3) . . . . ?
C23 O3 C14 C13 -9.5(5) . . . . ?
C23 O3 C14 C9 171.5(3) . . . . ?
C12 C13 C14 O3 -178.7(3) . . . . ?
C12 C13 C14 C9 0.3(5) . . . . ?
C10 C9 C14 O3 178.3(3) . . . . ?
C8 C9 C14 O3 -0.4(5) . . . . ?
C10 C9 C14 C13 -0.7(5) . . . . ?
C8 C9 C14 C13 -179.5(3) . . . . ?
N4 N3 C15 O2 2.1(6) . . . . ?
N4 N3 C15 C12 -177.6(3) . . . . ?
C13 C12 C15 O2 1.8(5) . . . . ?
C11 C12 C15 O2 -177.3(4) . . . . ?
C13 C12 C15 N3 -178.5(3) . . . . ?
C11 C12 C15 N3 2.4(5) . . . . ?
N3 N4 C16 C17 179.6(3) . . . . ?
N4 C16 C17 C22 179.5(4) . . . . ?
N4 C16 C17 C18 -0.5(6) . . . . ?
C22 C17 C18 C19 0.1(6) . . . . ?
C16 C17 C18 C19 -179.9(3) . . . . ?
C17 C18 C19 C20 -0.3(6) . . . . ?
C18 C19 C20 C21 0.2(6) . . . . ?
C19 C20 C21 C22 0.2(6) . . . . ?
C18 C17 C22 C21 0.2(6) . . . . ?
C16 C17 C22 C21 -179.8(4) . . . . ?
C20 C21 C22 C17 -0.4(6) . . . . ?
C14 O3 C23 C24 -179.5(3) . . . . ?
O3 C23 C24 C25 171.8(3) . . . . ?
C11 O4 C26 C27 -179.7(3) . . . . ?
O4 C26 C27 C28 -172.0(3) . . . . ?
C2S N1S C1S O1S -179.0(4) . . . . ?
C3S N1S C1S O1S -1.1(6) . . . . ?
